data_1566935
loop_
_publ_author_name
'Graziano, Brendan J.'
'Scott, Thais R.'
'Vollmer, Matthew V.'
'Dorantes, Michael J.'
'Young, Jr, Victor G'
'Bill, Eckhard'
'Gagliardi, Laura'
'Lu, Connie C.'

_publ_section_title
;
 One-electron bonds in copper-aluminum and copper-gallium complexes.
;
_journal_issue 22
_journal_name_full 'Chemical science'
_journal_page_first 6525
_journal_page_last 6531
_journal_paper_doi 10.1039/d2sc01998a
_journal_volume 13
_journal_year 2022
_chemical_formula_moiety 'C39 H60 Al Cu N4 P3, C3.5 H4'
_chemical_formula_sum 'C42.5 H64 Cu Ga N4 P3'
_chemical_formula_weight 857.14
_chemical_name_common LGaCu
_chemical_properties_physical Air-sensitive,Moisture-sensitive,Heat-sensitive
_space_group_crystal_system triclinic
_space_group_IT_number 2
_space_group_name_Hall '-P 1'
_space_group_name_H-M_alt 'P -1'
_atom_sites_solution_hydrogens mixed
_audit_creation_method SHELXL-2018/3
_audit_update_record
;
2021-04-08 deposited with the CCDC.	2022-05-05 downloaded from the CCDC.
;
_cell_angle_alpha 70.274(17)
_cell_angle_beta 79.551(17)
_cell_angle_gamma 82.067(14)
_cell_formula_units_Z 2
_cell_length_a 11.344(4)
_cell_length_b 14.194(4)
_cell_length_c 14.285(5)
_cell_measurement_reflns_used 9964
_cell_measurement_temperature 100(2)
_cell_measurement_theta_max 33.34
_cell_measurement_theta_min 2.80
_cell_volume 2121.9(12)
_computing_cell_refinement 'SAINT, Bruker'
_computing_data_collection 'APEX3, Bruker'
_computing_data_reduction 'SAINT, Bruker'
_computing_molecular_graphics 'Shelxle-(Rev. 825) (Huebschle, C. B.,2011)'
_computing_structure_refinement 'SHELXL-2018/3 (Sheldrick, 2018)'
_computing_structure_solution 'SHELXT 2014/5 (Sheldrick, 2014)'
_diffrn_ambient_temperature 100(2)
_diffrn_measured_fraction_theta_full 0.986
_diffrn_measured_fraction_theta_max 0.983
_diffrn_measurement_device_type '\f and \w scans'
_diffrn_radiation_type MoK\a
_diffrn_radiation_wavelength 0.71073
_diffrn_reflns_av_R_equivalents 0.0354
_diffrn_reflns_av_unetI/netI 0.0389
_diffrn_reflns_Laue_measured_fraction_full 0.986
_diffrn_reflns_Laue_measured_fraction_max 0.983
_diffrn_reflns_limit_h_max 18
_diffrn_reflns_limit_h_min -18
_diffrn_reflns_limit_k_max 23
_diffrn_reflns_limit_k_min -23
_diffrn_reflns_limit_l_max 23
_diffrn_reflns_limit_l_min -23
_diffrn_reflns_number 57669
_diffrn_reflns_point_group_measured_fraction_full 0.986
_diffrn_reflns_point_group_measured_fraction_max 0.983
_diffrn_reflns_theta_full 25.242
_diffrn_reflns_theta_max 36.427
_diffrn_reflns_theta_min 2.294
_diffrn_source 'micro-focus sealed tube'
_exptl_absorpt_coefficient_mu 1.283
_exptl_absorpt_correction_type multi-scan
_exptl_absorpt_process_details 'SADABS, R. Blessing, 1995'
_exptl_crystal_colour red
_exptl_crystal_density_diffrn 1.342
_exptl_crystal_description block
_exptl_crystal_F_000 904
_exptl_crystal_recrystallization_method 'Re-crystallisation from solvent: toluene/pentane'
_exptl_crystal_size_max 0.10
_exptl_crystal_size_mid 0.09
_exptl_crystal_size_min 0.09
_exptl_transmission_factor_max 0.8909
_exptl_transmission_factor_min 0.8796
_refine_diff_density_max 0.847
_refine_diff_density_min -0.738
_refine_diff_density_rms 0.077
_refine_ls_extinction_method none
_refine_ls_goodness_of_fit_ref 1.048
_refine_ls_hydrogen_treatment constr
_refine_ls_matrix_type full
_refine_ls_number_parameters 493
_refine_ls_number_reflns 20375
_refine_ls_number_restraints 74
_refine_ls_restrained_S_all 1.054
_refine_ls_R_factor_all 0.0365
_refine_ls_R_factor_gt 0.0286
_refine_ls_shift/su_max 0.003
_refine_ls_shift/su_mean 0.000
_refine_ls_structure_factor_coef Fsqd
_refine_ls_weighting_details 'w=1/[\s^2^(Fo^2^)+(0.0276P)^2^+0.8306P] where P=(Fo^2^+2Fc^2^)/3'
_refine_ls_weighting_scheme calc
_refine_ls_wR_factor_gt 0.0728
_refine_ls_wR_factor_ref 0.0773
_reflns_Friedel_coverage 0.000
_reflns_number_gt 17548
_reflns_number_total 20375
_reflns_threshold_expression 'I > 2\s(I)'
_cod_data_source_file d2sc01998a2.cif
_cod_data_source_block mo_18181_0m_a
_cod_depositor_comments 'Adding full bibliography for 1566932--1566937.cif.'
_cod_original_cell_volume 2122.0(12)
_cod_original_formula_sum 'C42.50 H64 Cu Ga N4 P3'
_cod_database_code 1566935
_shelx_shelxl_version_number 2018/3
_shelx_space_group_comment
;
The symmetry employed for this shelxl refinement is uniquely defined
by the following loop, which should always be used as a source of
symmetry information in preference to the above space-group names.
They are only intended as comments.
;

loop_
_space_group_symop_operation_xyz
'x, y, z'
'-x, -y, -z'

loop_
_atom_site_label
_atom_site_type_symbol
_atom_site_fract_x
_atom_site_fract_y
_atom_site_fract_z
_atom_site_U_iso_or_equiv
_atom_site_adp_type
_atom_site_occupancy
_atom_site_site_symmetry_order
_atom_site_calc_flag
_atom_site_refinement_flags_posn
_atom_site_refinement_flags_adp
_atom_site_refinement_flags_occupancy
_atom_site_disorder_assembly
_atom_site_disorder_group
Ga1 Ga 0.70044(2) 0.77408(2) 0.25989(2) 0.00906(2) Uani 1 1 d . . . . .
N1 N 0.65769(7) 0.67864(6) 0.39445(6) 0.01226(12) Uani 1 1 d . . . . .
P1 P 0.70271(2) 0.53523(2) 0.30029(2) 0.01508(4) Uani 1 1 d . . . . .
Cu1 Cu 0.78972(2) 0.65748(2) 0.16773(2) 0.01120(2) Uani 1 1 d . . . . .
C1 C 0.64300(8) 0.82395(6) 0.44507(6) 0.01139(13) Uani 1 1 d . . . . .
C3 C 0.67207(10) 0.81599(8) 0.61106(8) 0.01944(17) Uani 1 1 d . . . . .
H3 H 0.677422 0.848679 0.658059 0.023 Uiso 1 1 calc R U . . .
N3 N 0.83662(7) 0.85231(6) 0.24184(6) 0.01289(12) Uani 1 1 d . . . . .
C2 C 0.65112(9) 0.87192(7) 0.51307(7) 0.01531(15) Uani 1 1 d . . . . .
H2 H 0.642448 0.943191 0.493260 0.018 Uiso 1 1 calc R U . . .
P2 P 0.68203(2) 0.75073(2) 0.04328(2) 0.01176(4) Uani 1 1 d . . . . .
N2 N 0.57169(7) 0.84435(6) 0.18141(6) 0.01195(12) Uani 1 1 d . . . . .
P4 P 0.96958(2) 0.70355(2) 0.17780(2) 0.01366(4) Uani 1 1 d . . . . .
N4 N 0.61968(6) 0.87760(5) 0.34294(5) 0.01008(11) Uani 1 1 d . . . . .
C4 C 0.68483(10) 0.71216(8) 0.63811(7) 0.01910(17) Uani 1 1 d . . . . .
H4 H 0.697706 0.673648 0.704702 0.023 Uiso 1 1 calc R U . . .
C5 C 0.67913(9) 0.66278(7) 0.56929(7) 0.01565(15) Uani 1 1 d . . . . .
H5 H 0.688629 0.591503 0.589670 0.019 Uiso 1 1 calc R U . . .
C6 C 0.65943(8) 0.71780(6) 0.47008(6) 0.01158(13) Uani 1 1 d . . . . .
C7 C 0.68024(9) 0.57097(7) 0.41694(7) 0.01541(15) Uani 1 1 d . . . . .
H7A H 0.611309 0.537625 0.463623 0.018 Uiso 1 1 calc R U . . .
H7AB H 0.752799 0.547444 0.450634 0.018 Uiso 1 1 calc R U . . .
C8 C 0.84685(18) 0.37483(10) 0.25387(11) 0.0420(4) Uani 1 1 d . . . . .
H8A H 0.783563 0.357308 0.225723 0.063 Uiso 1 1 calc R U . . .
H8B H 0.902992 0.315643 0.276681 0.063 Uiso 1 1 calc R U . . .
H8C H 0.890287 0.428516 0.202186 0.063 Uiso 1 1 calc R U . . .
C9 C 0.79001(14) 0.41090(8) 0.34316(9) 0.0305(3) Uani 1 1 d . . . . .
H9 H 0.858322 0.422066 0.372621 0.037 Uiso 1 1 calc R U . . .
C14 C 0.49408(7) 0.88958(6) 0.32852(7) 0.01121(13) Uani 1 1 d . . . . .
C11 C 0.45871(11) 0.59626(10) 0.29462(9) 0.0268(2) Uani 1 1 d . . . . .
H11A H 0.476142 0.646227 0.228121 0.040 Uiso 1 1 calc R U . . .
H11B H 0.465773 0.625131 0.346546 0.040 Uiso 1 1 calc R U . . .
H11C H 0.376797 0.576631 0.303924 0.040 Uiso 1 1 calc R U . . .
C12 C 0.54801(11) 0.50416(9) 0.30283(8) 0.0230(2) Uani 1 1 d . . . . .
H12 H 0.524644 0.453475 0.369842 0.028 Uiso 1 1 calc R U . . .
C10 C 0.7200(2) 0.32939(10) 0.42668(12) 0.0499(5) Uani 1 1 d . . . . .
H10A H 0.654014 0.313256 0.400434 0.075 Uiso 1 1 calc R U . . .
H10B H 0.687182 0.354127 0.483209 0.075 Uiso 1 1 calc R U . . .
H10C H 0.774261 0.268901 0.449541 0.075 Uiso 1 1 calc R U . . .
C13 C 0.54077(16) 0.45635(12) 0.22264(10) 0.0372(3) Uani 1 1 d . . . . .
H13A H 0.582697 0.495780 0.157845 0.056 Uiso 1 1 calc R U . . .
H13B H 0.456267 0.455174 0.216822 0.056 Uiso 1 1 calc R U . . .
H13C H 0.578727 0.387547 0.242048 0.056 Uiso 1 1 calc R U . . .
C15 C 0.40098(8) 0.91154(7) 0.39697(7) 0.01419(14) Uani 1 1 d . . . . .
H15 H 0.417570 0.917126 0.457641 0.017 Uiso 1 1 calc R U . . .
C18 C 0.35356(8) 0.89142(7) 0.21965(7) 0.01536(15) Uani 1 1 d . . . . .
H18 H 0.335999 0.885210 0.159552 0.018 Uiso 1 1 calc R U . . .
C19 C 0.47345(8) 0.87535(6) 0.23920(7) 0.01165(13) Uani 1 1 d . . . . .
C20 C 0.55099(8) 0.82419(7) 0.09311(7) 0.01368(14) Uani 1 1 d . . . . .
H20A H 0.534898 0.888677 0.040135 0.016 Uiso 1 1 calc R U . . .
H20B H 0.478819 0.786265 0.110202 0.016 Uiso 1 1 calc R U . . .
C21 C 0.68238(11) 0.59720(9) -0.04216(9) 0.0242(2) Uani 1 1 d . . . . .
H21A H 0.632799 0.552861 -0.055087 0.036 Uiso 1 1 calc R U . . .
H21B H 0.728115 0.558374 0.012518 0.036 Uiso 1 1 calc R U . . .
H21C H 0.738176 0.626706 -0.103062 0.036 Uiso 1 1 calc R U . . .
C22 C 0.60107(9) 0.68120(8) -0.01217(7) 0.01744(16) Uani 1 1 d . . . . .
H22 H 0.538464 0.646714 0.043172 0.021 Uiso 1 1 calc R U . . .
C23 C 0.53236(11) 0.74799(10) -0.09762(9) 0.0243(2) Uani 1 1 d . . . . .
H23A H 0.589785 0.780367 -0.156149 0.036 Uiso 1 1 calc R U . . .
H23B H 0.479700 0.799513 -0.075343 0.036 Uiso 1 1 calc R U . . .
H23C H 0.483717 0.706740 -0.115913 0.036 Uiso 1 1 calc R U . . .
C24 C 0.84671(10) 0.81355(9) -0.13628(8) 0.02281(19) Uani 1 1 d . . . . .
H24A H 0.810343 0.776384 -0.168852 0.034 Uiso 1 1 calc R U . . .
H24B H 0.907174 0.768955 -0.097416 0.034 Uiso 1 1 calc R U . . .
H24C H 0.885118 0.870405 -0.187599 0.034 Uiso 1 1 calc R U . . .
C25 C 0.74909(9) 0.85244(7) -0.06595(7) 0.01607(15) Uani 1 1 d . . . . .
H25 H 0.683193 0.889489 -0.105592 0.019 Uiso 1 1 calc R U . . .
C26 C 0.79714(10) 0.92668(8) -0.02821(8) 0.02063(18) Uani 1 1 d . . . . .
H26A H 0.821968 0.985254 -0.085381 0.031 Uiso 1 1 calc R U . . .
H26B H 0.866355 0.893983 0.006303 0.031 Uiso 1 1 calc R U . . .
H26C H 0.733826 0.948297 0.018589 0.031 Uiso 1 1 calc R U . . .
C27 C 0.68479(8) 0.96654(6) 0.29171(7) 0.01179(13) Uani 1 1 d . . . . .
C28 C 0.63800(9) 1.06129(7) 0.29336(8) 0.01560(15) Uani 1 1 d . . . . .
H28 H 0.559233 1.070559 0.327124 0.019 Uiso 1 1 calc R U . . .
C29 C 0.70675(10) 1.14359(7) 0.24525(9) 0.01980(17) Uani 1 1 d . . . . .
H29 H 0.675511 1.208819 0.246651 0.024 Uiso 1 1 calc R U . . .
C30 C 0.82096(10) 1.12861(8) 0.19558(9) 0.02085(18) Uani 1 1 d . . . . .
H30 H 0.868089 1.184208 0.163393 0.025 Uiso 1 1 calc R U . . .
C31 C 0.86835(9) 1.03349(7) 0.19177(8) 0.01797(16) Uani 1 1 d . . . . .
H31 H 0.946434 1.025442 0.156317 0.022 Uiso 1 1 calc R U . . .
C32 C 0.80101(8) 0.94927(7) 0.24025(7) 0.01285(13) Uani 1 1 d . . . . .
C33 C 0.95369(8) 0.83241(7) 0.18838(7) 0.01487(14) Uani 1 1 d . . . . .
H33A H 1.017331 0.838707 0.224541 0.018 Uiso 1 1 calc R U . . .
H33B H 0.963876 0.882596 0.120342 0.018 Uiso 1 1 calc R U . . .
C34 C 1.20689(11) 0.75040(13) 0.07327(13) 0.0364(3) Uani 1 1 d . . . . .
H34A H 1.256655 0.768569 0.007115 0.055 Uiso 1 1 calc R U . . .
H34B H 1.248103 0.693809 0.120243 0.055 Uiso 1 1 calc R U . . .
H34C H 1.193383 0.808026 0.098121 0.055 Uiso 1 1 calc R U . . .
C35 C 1.08575(9) 0.72036(9) 0.06438(9) 0.02138(18) Uani 1 1 d . . . . .
H35 H 1.052483 0.778092 0.010540 0.026 Uiso 1 1 calc R U . . .
C36 C 1.10124(13) 0.63028(10) 0.02567(11) 0.0317(3) Uani 1 1 d . . . . .
H36A H 1.022274 0.614524 0.019192 0.048 Uiso 1 1 calc R U . . .
H36B H 1.139432 0.572045 0.073167 0.048 Uiso 1 1 calc R U . . .
H36C H 1.151922 0.646694 -0.040077 0.048 Uiso 1 1 calc R U . . .
C37 C 1.1004(6) 0.5267(5) 0.2850(8) 0.0357(10) Uani 0.743(3) 1 d D . P A 1
H37A H 1.032762 0.494551 0.278074 0.054 Uiso 0.743(3) 1 calc R U P A 1
H37B H 1.128928 0.489489 0.349269 0.054 Uiso 0.743(3) 1 calc R U P A 1
H37C H 1.165807 0.526629 0.229779 0.054 Uiso 0.743(3) 1 calc R U P A 1
C38 C 1.05916(16) 0.63523(14) 0.28154(13) 0.0230(3) Uani 0.743(3) 1 d D . P A 1
H38 H 1.132803 0.671490 0.269698 0.028 Uiso 0.743(3) 1 calc R U P A 1
C39 C 0.98772(16) 0.63776(17) 0.38244(13) 0.0331(4) Uani 0.743(3) 1 d D . P A 1
H39A H 0.959607 0.707337 0.378181 0.050 Uiso 0.743(3) 1 calc R U P A 1
H39B H 1.039381 0.609667 0.435056 0.050 Uiso 0.743(3) 1 calc R U P A 1
H39C H 0.918399 0.597888 0.398727 0.050 Uiso 0.743(3) 1 calc R U P A 1
C37' C 1.083(2) 0.5236(16) 0.290(3) 0.0357(10) Uani 0.257(3) 1 d D . P A 2
H37D H 1.038614 0.498435 0.251440 0.054 Uiso 0.257(3) 1 calc R U P A 2
H37E H 1.086896 0.473589 0.356422 0.054 Uiso 0.257(3) 1 calc R U P A 2
H37F H 1.164265 0.535920 0.254261 0.054 Uiso 0.257(3) 1 calc R U P A 2
C38' C 1.0169(5) 0.6224(4) 0.3019(4) 0.0230(3) Uani 0.257(3) 1 d D . P A 2
H38' H 0.941142 0.603697 0.349419 0.028 Uiso 0.257(3) 1 calc R U P A 2
C39' C 1.0887(5) 0.6703(5) 0.3515(4) 0.0331(4) Uani 0.257(3) 1 d D . P A 2
H39D H 1.158437 0.698824 0.303714 0.050 Uiso 0.257(3) 1 calc R U P A 2
H39E H 1.116336 0.619281 0.410804 0.050 Uiso 0.257(3) 1 calc R U P A 2
H39F H 1.037716 0.723714 0.371782 0.050 Uiso 0.257(3) 1 calc R U P A 2
C17 C 0.26035(8) 0.91643(8) 0.28806(8) 0.01737(16) Uani 1 1 d . . . . .
H17 H 0.180251 0.927416 0.273318 0.021 Uiso 1 1 calc R U . . .
C16 C 0.28214(8) 0.92560(8) 0.37712(8) 0.01695(16) Uani 1 1 d . . . . .
H16 H 0.217714 0.941106 0.423641 0.020 Uiso 1 1 calc R U . . .
C40 C 0.9687(3) 0.8001(2) 0.5445(3) 0.0432(7) Uani 0.5 1 d DG . P B -1
H40A H 0.906885 0.793091 0.508016 0.065 Uiso 0.5 1 d G U P B -1
H40B H 0.944492 0.769317 0.616881 0.065 Uiso 0.5 1 d G U P B -1
H40C H 1.045277 0.766513 0.523415 0.065 Uiso 0.5 1 d G U P B -1
C41 C 0.9833(3) 0.9101(2) 0.5217(3) 0.0338(8) Uani 0.5 1 d DG . P B -1
C42 C 1.0329(3) 0.9443(3) 0.5881(3) 0.0330(6) Uani 0.5 1 d DG . P B -1
H42 H 1.052513 0.898605 0.650265 0.040 Uiso 0.5 1 d G U P B -1
C43 C 1.0520(4) 1.0444(3) 0.5612(3) 0.0337(6) Uani 0.5 1 d DG . P B -1
H43 H 1.087008 1.067093 0.604424 0.040 Uiso 0.5 1 d G U P B -1
C44 C 1.0208(4) 1.1127(2) 0.4715(4) 0.0313(8) Uani 0.5 1 d DG . P B -1
H44 H 1.034667 1.181421 0.453699 0.038 Uiso 0.5 1 d G U P B -1
C45 C 0.9703(4) 1.0805(2) 0.4096(3) 0.0330(6) Uani 0.5 1 d DG . P B -1
H45 H 0.947822 1.127372 0.348916 0.040 Uiso 0.5 1 d G U P B -1
C46 C 0.9511(3) 0.9801(2) 0.4337(3) 0.0337(6) Uani 0.5 1 d DG . P B -1
H46 H 0.915667 0.959007 0.389482 0.040 Uiso 0.5 1 d G U P B -1

loop_
_atom_site_aniso_label
_atom_site_aniso_U_11
_atom_site_aniso_U_22
_atom_site_aniso_U_33
_atom_site_aniso_U_23
_atom_site_aniso_U_13
_atom_site_aniso_U_12
Ga1 0.00968(4) 0.00820(4) 0.00908(4) -0.00319(3) -0.00014(3) -0.00050(3)
N1 0.0180(3) 0.0091(3) 0.0100(3) -0.0037(2) -0.0011(2) -0.0017(2)
P1 0.02457(12) 0.00875(9) 0.01150(9) -0.00369(7) 0.00093(8) -0.00358(8)
Cu1 0.01335(5) 0.00926(4) 0.01059(5) -0.00370(3) -0.00022(3) -0.00023(3)
C1 0.0127(3) 0.0117(3) 0.0103(3) -0.0049(3) -0.0003(2) -0.0011(2)
C3 0.0272(5) 0.0208(4) 0.0131(4) -0.0087(3) -0.0028(3) -0.0032(3)
N3 0.0099(3) 0.0126(3) 0.0173(3) -0.0077(3) 0.0009(2) -0.0011(2)
C2 0.0190(4) 0.0148(4) 0.0140(4) -0.0078(3) -0.0008(3) -0.0015(3)
P2 0.01274(9) 0.01308(9) 0.00900(9) -0.00392(7) -0.00034(7) -0.00025(7)
N2 0.0111(3) 0.0145(3) 0.0107(3) -0.0059(2) -0.0013(2) 0.0017(2)
P4 0.01182(9) 0.01469(10) 0.01464(10) -0.00623(8) -0.00233(7) 0.00286(7)
N4 0.0098(3) 0.0095(3) 0.0107(3) -0.0030(2) -0.0009(2) -0.0013(2)
C4 0.0266(5) 0.0206(4) 0.0112(4) -0.0051(3) -0.0038(3) -0.0040(3)
C5 0.0208(4) 0.0144(4) 0.0116(3) -0.0033(3) -0.0023(3) -0.0032(3)
C6 0.0131(3) 0.0119(3) 0.0097(3) -0.0039(3) -0.0003(2) -0.0018(2)
C7 0.0245(4) 0.0101(3) 0.0112(3) -0.0030(3) -0.0019(3) -0.0019(3)
C8 0.0698(11) 0.0147(5) 0.0335(7) -0.0112(5) 0.0172(7) -0.0006(5)
C9 0.0524(8) 0.0104(4) 0.0199(5) -0.0022(3) 0.0065(5) 0.0049(4)
C14 0.0103(3) 0.0100(3) 0.0132(3) -0.0047(3) 0.0001(2) -0.0004(2)
C11 0.0255(5) 0.0300(6) 0.0238(5) -0.0030(4) -0.0032(4) -0.0137(4)
C12 0.0345(6) 0.0215(5) 0.0148(4) -0.0052(3) 0.0018(4) -0.0170(4)
C10 0.0857(13) 0.0120(5) 0.0317(7) 0.0022(4) 0.0202(7) 0.0025(6)
C13 0.0619(9) 0.0365(7) 0.0205(5) -0.0121(5) 0.0022(5) -0.0315(7)
C15 0.0134(3) 0.0143(3) 0.0155(4) -0.0076(3) 0.0015(3) -0.0005(3)
C18 0.0120(3) 0.0181(4) 0.0163(4) -0.0068(3) -0.0027(3) 0.0014(3)
C19 0.0108(3) 0.0111(3) 0.0123(3) -0.0042(3) -0.0001(2) 0.0003(2)
C20 0.0129(3) 0.0171(4) 0.0112(3) -0.0055(3) -0.0019(3) 0.0010(3)
C21 0.0323(5) 0.0234(5) 0.0209(5) -0.0137(4) -0.0030(4) 0.0004(4)
C22 0.0193(4) 0.0212(4) 0.0147(4) -0.0095(3) -0.0019(3) -0.0022(3)
C23 0.0233(5) 0.0340(6) 0.0200(5) -0.0133(4) -0.0087(4) 0.0019(4)
C24 0.0208(4) 0.0268(5) 0.0162(4) -0.0050(4) 0.0049(3) -0.0012(4)
C25 0.0162(4) 0.0171(4) 0.0115(3) -0.0013(3) -0.0002(3) -0.0009(3)
C26 0.0232(4) 0.0176(4) 0.0183(4) -0.0015(3) -0.0024(3) -0.0043(3)
C27 0.0119(3) 0.0100(3) 0.0137(3) -0.0049(3) 0.0004(2) -0.0020(2)
C28 0.0159(4) 0.0114(3) 0.0200(4) -0.0074(3) 0.0003(3) -0.0009(3)
C29 0.0223(4) 0.0111(4) 0.0261(5) -0.0074(3) 0.0000(3) -0.0025(3)
C30 0.0226(4) 0.0142(4) 0.0253(5) -0.0065(3) 0.0022(4) -0.0071(3)
C31 0.0168(4) 0.0151(4) 0.0219(4) -0.0073(3) 0.0035(3) -0.0057(3)
C32 0.0120(3) 0.0120(3) 0.0153(4) -0.0063(3) 0.0007(3) -0.0024(3)
C33 0.0111(3) 0.0165(4) 0.0185(4) -0.0089(3) 0.0008(3) -0.0013(3)
C34 0.0147(5) 0.0518(9) 0.0459(8) -0.0237(7) 0.0051(5) -0.0052(5)
C35 0.0151(4) 0.0247(5) 0.0258(5) -0.0143(4) 0.0042(3) 0.0000(3)
C36 0.0346(6) 0.0280(6) 0.0330(6) -0.0188(5) 0.0079(5) 0.0027(5)
C37 0.036(3) 0.0295(8) 0.0394(13) -0.0069(8) -0.0197(19) 0.0141(13)
C38 0.0163(7) 0.0299(7) 0.0212(7) -0.0066(6) -0.0078(6) 0.0061(6)
C39 0.0273(7) 0.0494(10) 0.0189(6) -0.0062(6) -0.0084(5) 0.0036(7)
C37' 0.036(3) 0.0295(8) 0.0394(13) -0.0069(8) -0.0197(19) 0.0141(13)
C38' 0.0163(7) 0.0299(7) 0.0212(7) -0.0066(6) -0.0078(6) 0.0061(6)
C39' 0.0273(7) 0.0494(10) 0.0189(6) -0.0062(6) -0.0084(5) 0.0036(7)
C17 0.0112(3) 0.0200(4) 0.0205(4) -0.0074(3) -0.0008(3) 0.0005(3)
C16 0.0119(3) 0.0185(4) 0.0200(4) -0.0085(3) 0.0026(3) 0.0000(3)
C40 0.0250(12) 0.0461(17) 0.059(2) -0.0187(15) -0.0086(12) 0.0029(11)
C41 0.0136(13) 0.050(2) 0.042(2) -0.0246(17) 0.0029(12) -0.0008(13)
C42 0.0201(6) 0.0579(19) 0.0240(6) -0.0174(11) -0.0026(5) -0.0037(10)
C43 0.0202(6) 0.0603(19) 0.0272(7) -0.0222(12) -0.0024(5) -0.0055(10)
C44 0.0189(14) 0.053(2) 0.0242(14) -0.0154(13) 0.0009(10) -0.0074(12)
C45 0.0201(6) 0.0579(19) 0.0240(6) -0.0174(11) -0.0026(5) -0.0037(10)
C46 0.0202(6) 0.0603(19) 0.0272(7) -0.0222(12) -0.0024(5) -0.0055(10)

loop_
_atom_type_symbol
_atom_type_description
_atom_type_scat_dispersion_real
_atom_type_scat_dispersion_imag
_atom_type_scat_source
C C 0.0033 0.0016 'International Tables Vol C Tables 4.2.6.8 and 6.1.1.4'
H H 0.0000 0.0000 'International Tables Vol C Tables 4.2.6.8 and 6.1.1.4'
Cu Cu 0.3201 1.2651 'International Tables Vol C Tables 4.2.6.8 and 6.1.1.4'
Ga Ga 0.2307 1.6083 'International Tables Vol C Tables 4.2.6.8 and 6.1.1.4'
N N 0.0061 0.0033 'International Tables Vol C Tables 4.2.6.8 and 6.1.1.4'
P P 0.1023 0.0942 'International Tables Vol C Tables 4.2.6.8 and 6.1.1.4'

loop_
_geom_angle_atom_site_label_1
_geom_angle_atom_site_label_2
_geom_angle_atom_site_label_3
_geom_angle
_geom_angle_site_symmetry_1
_geom_angle_site_symmetry_3
_geom_angle_publ_flag
N3 Ga1 N2 115.14(4) . . ?
N3 Ga1 N1 116.51(4) . . ?
N2 Ga1 N1 118.71(4) . . ?
N3 Ga1 N4 79.59(3) . . ?
N2 Ga1 N4 79.71(4) . . ?
N1 Ga1 N4 79.37(4) . . ?
N3 Ga1 Cu1 100.77(3) . . ?
N2 Ga1 Cu1 100.27(3) . . ?
N1 Ga1 Cu1 100.30(3) . . ?
N4 Ga1 Cu1 179.60(2) . . ?
C6 N1 C7 117.77(8) . . ?
C6 N1 Ga1 112.93(6) . . ?
C7 N1 Ga1 122.85(6) . . ?
C12 P1 C9 104.56(7) . . ?
C12 P1 C7 99.91(5) . . ?
C9 P1 C7 100.14(5) . . ?
C12 P1 Cu1 120.40(4) . . ?
C9 P1 Cu1 118.08(5) . . ?
C7 P1 Cu1 110.48(4) . . ?
P1 Cu1 P4 118.36(2) . . ?
P1 Cu1 P2 119.78(2) . . ?
P4 Cu1 P2 120.79(2) . . ?
P1 Cu1 Ga1 86.49(2) . . ?
P4 Cu1 Ga1 85.764(19) . . ?
P2 Cu1 Ga1 87.40(2) . . ?
C2 C1 C6 121.87(8) . . ?
C2 C1 N4 123.00(8) . . ?
C6 C1 N4 115.12(7) . . ?
C4 C3 C2 118.77(9) . . ?
C4 C3 H3 120.6 . . ?
C2 C3 H3 120.6 . . ?
C32 N3 C33 118.23(8) . . ?
C32 N3 Ga1 112.46(6) . . ?
C33 N3 Ga1 122.94(6) . . ?
C1 C2 C3 120.37(9) . . ?
C1 C2 H2 119.8 . . ?
C3 C2 H2 119.8 . . ?
C25 P2 C22 104.87(5) . . ?
C25 P2 C20 100.06(5) . . ?
C22 P2 C20 99.54(5) . . ?
C25 P2 Cu1 121.25(4) . . ?
C22 P2 Cu1 117.11(4) . . ?
C20 P2 Cu1 110.65(4) . . ?
C19 N2 C20 117.59(8) . . ?
C19 N2 Ga1 112.24(6) . . ?
C20 N2 Ga1 123.49(6) . . ?
C35 P4 C38 102.15(8) . . ?
C35 P4 C33 100.24(5) . . ?
C38 P4 C33 100.05(7) . . ?
C35 P4 C38' 116.96(18) . . ?
C33 P4 C38' 102.80(17) . . ?
C35 P4 Cu1 116.51(4) . . ?
C38 P4 Cu1 123.36(7) . . ?
C33 P4 Cu1 111.05(3) . . ?
C38' P4 Cu1 108.07(18) . . ?
C1 N4 C27 115.07(7) . . ?
C1 N4 C14 115.22(7) . . ?
C27 N4 C14 114.77(7) . . ?
C1 N4 Ga1 103.65(5) . . ?
C27 N4 Ga1 103.10(5) . . ?
C14 N4 Ga1 102.55(5) . . ?
C3 C4 C5 121.36(9) . . ?
C3 C4 H4 119.3 . . ?
C5 C4 H4 119.3 . . ?
C4 C5 C6 120.67(9) . . ?
C4 C5 H5 119.7 . . ?
C6 C5 H5 119.7 . . ?
N1 C6 C5 126.23(8) . . ?
N1 C6 C1 116.85(8) . . ?
C5 C6 C1 116.90(8) . . ?
N1 C7 P1 111.19(6) . . ?
N1 C7 H7A 109.4 . . ?
P1 C7 H7A 109.4 . . ?
N1 C7 H7AB 109.4 . . ?
P1 C7 H7AB 109.4 . . ?
H7A C7 H7AB 108.0 . . ?
C9 C8 H8A 109.5 . . ?
C9 C8 H8B 109.5 . . ?
H8A C8 H8B 109.5 . . ?
C9 C8 H8C 109.5 . . ?
H8A C8 H8C 109.5 . . ?
H8B C8 H8C 109.5 . . ?
C8 C9 C10 111.68(11) . . ?
C8 C9 P1 111.09(10) . . ?
C10 C9 P1 114.65(11) . . ?
C8 C9 H9 106.3 . . ?
C10 C9 H9 106.3 . . ?
P1 C9 H9 106.3 . . ?
C15 C14 C19 122.06(8) . . ?
C15 C14 N4 122.88(8) . . ?
C19 C14 N4 115.05(7) . . ?
C12 C11 H11A 109.5 . . ?
C12 C11 H11B 109.5 . . ?
H11A C11 H11B 109.5 . . ?
C12 C11 H11C 109.5 . . ?
H11A C11 H11C 109.5 . . ?
H11B C11 H11C 109.5 . . ?
C11 C12 C13 111.47(12) . . ?
C11 C12 P1 110.81(7) . . ?
C13 C12 P1 112.63(9) . . ?
C11 C12 H12 107.2 . . ?
C13 C12 H12 107.2 . . ?
P1 C12 H12 107.2 . . ?
C9 C10 H10A 109.5 . . ?
C9 C10 H10B 109.5 . . ?
H10A C10 H10B 109.5 . . ?
C9 C10 H10C 109.5 . . ?
H10A C10 H10C 109.5 . . ?
H10B C10 H10C 109.5 . . ?
C12 C13 H13A 109.5 . . ?
C12 C13 H13B 109.5 . . ?
H13A C13 H13B 109.5 . . ?
C12 C13 H13C 109.5 . . ?
H13A C13 H13C 109.5 . . ?
H13B C13 H13C 109.5 . . ?
C14 C15 C16 120.16(9) . . ?
C14 C15 H15 119.9 . . ?
C16 C15 H15 119.9 . . ?
C17 C18 C19 120.49(9) . . ?
C17 C18 H18 119.8 . . ?
C19 C18 H18 119.8 . . ?
N2 C19 C18 126.08(8) . . ?
N2 C19 C14 117.00(8) . . ?
C18 C19 C14 116.89(8) . . ?
N2 C20 P2 112.26(6) . . ?
N2 C20 H20A 109.2 . . ?
P2 C20 H20A 109.2 . . ?
N2 C20 H20B 109.2 . . ?
P2 C20 H20B 109.2 . . ?
H20A C20 H20B 107.9 . . ?
C22 C21 H21A 109.5 . . ?
C22 C21 H21B 109.5 . . ?
H21A C21 H21B 109.5 . . ?
C22 C21 H21C 109.5 . . ?
H21A C21 H21C 109.5 . . ?
H21B C21 H21C 109.5 . . ?
C21 C22 C23 111.60(9) . . ?
C21 C22 P2 112.46(8) . . ?
C23 C22 P2 114.78(8) . . ?
C21 C22 H22 105.7 . . ?
C23 C22 H22 105.7 . . ?
P2 C22 H22 105.7 . . ?
C22 C23 H23A 109.5 . . ?
C22 C23 H23B 109.5 . . ?
H23A C23 H23B 109.5 . . ?
C22 C23 H23C 109.5 . . ?
H23A C23 H23C 109.5 . . ?
H23B C23 H23C 109.5 . . ?
C25 C24 H24A 109.5 . . ?
C25 C24 H24B 109.5 . . ?
H24A C24 H24B 109.5 . . ?
C25 C24 H24C 109.5 . . ?
H24A C24 H24C 109.5 . . ?
H24B C24 H24C 109.5 . . ?
C24 C25 C26 111.23(9) . . ?
C24 C25 P2 113.31(8) . . ?
C26 C25 P2 109.33(7) . . ?
C24 C25 H25 107.6 . . ?
C26 C25 H25 107.6 . . ?
P2 C25 H25 107.6 . . ?
C25 C26 H26A 109.5 . . ?
C25 C26 H26B 109.5 . . ?
H26A C26 H26B 109.5 . . ?
C25 C26 H26C 109.5 . . ?
H26A C26 H26C 109.5 . . ?
H26B C26 H26C 109.5 . . ?
C28 C27 C32 122.08(8) . . ?
C28 C27 N4 122.67(8) . . ?
C32 C27 N4 115.24(7) . . ?
C27 C28 C29 119.98(9) . . ?
C27 C28 H28 120.0 . . ?
C29 C28 H28 120.0 . . ?
C30 C29 C28 119.09(9) . . ?
C30 C29 H29 120.5 . . ?
C28 C29 H29 120.5 . . ?
C29 C30 C31 121.45(9) . . ?
C29 C30 H30 119.3 . . ?
C31 C30 H30 119.3 . . ?
C30 C31 C32 120.47(9) . . ?
C30 C31 H31 119.8 . . ?
C32 C31 H31 119.8 . . ?
N3 C32 C31 126.28(8) . . ?
N3 C32 C27 116.80(8) . . ?
C31 C32 C27 116.91(8) . . ?
N3 C33 P4 110.63(6) . . ?
N3 C33 H33A 109.5 . . ?
P4 C33 H33A 109.5 . . ?
N3 C33 H33B 109.5 . . ?
P4 C33 H33B 109.5 . . ?
H33A C33 H33B 108.1 . . ?
C35 C34 H34A 109.5 . . ?
C35 C34 H34B 109.5 . . ?
H34A C34 H34B 109.5 . . ?
C35 C34 H34C 109.5 . . ?
H34A C34 H34C 109.5 . . ?
H34B C34 H34C 109.5 . . ?
C34 C35 C36 111.84(10) . . ?
C34 C35 P4 115.60(9) . . ?
C36 C35 P4 111.92(8) . . ?
C34 C35 H35 105.5 . . ?
C36 C35 H35 105.5 . . ?
P4 C35 H35 105.5 . . ?
C35 C36 H36A 109.5 . . ?
C35 C36 H36B 109.5 . . ?
H36A C36 H36B 109.5 . . ?
C35 C36 H36C 109.5 . . ?
H36A C36 H36C 109.5 . . ?
H36B C36 H36C 109.5 . . ?
C38 C37 H37A 109.5 . . ?
C38 C37 H37B 109.5 . . ?
H37A C37 H37B 109.5 . . ?
C38 C37 H37C 109.5 . . ?
H37A C37 H37C 109.5 . . ?
H37B C37 H37C 109.5 . . ?
C39 C38 C37 110.5(4) . . ?
C39 C38 P4 110.22(12) . . ?
C37 C38 P4 112.9(4) . . ?
C39 C38 H38 107.7 . . ?
C37 C38 H38 107.7 . . ?
P4 C38 H38 107.7 . . ?
C38 C39 H39A 109.5 . . ?
C38 C39 H39B 109.5 . . ?
H39A C39 H39B 109.5 . . ?
C38 C39 H39C 109.5 . . ?
H39A C39 H39C 109.5 . . ?
H39B C39 H39C 109.5 . . ?
C38' C37' H37D 109.5 . . ?
C38' C37' H37E 109.5 . . ?
H37D C37' H37E 109.5 . . ?
C38' C37' H37F 109.5 . . ?
H37D C37' H37F 109.5 . . ?
H37E C37' H37F 109.5 . . ?
C39' C38' C37' 111.5(10) . . ?
C39' C38' P4 116.8(4) . . ?
C37' C38' P4 108.9(12) . . ?
C39' C38' H38' 106.4 . . ?
C37' C38' H38' 106.4 . . ?
P4 C38' H38' 106.4 . . ?
C38' C39' H39D 109.5 . . ?
C38' C39' H39E 109.5 . . ?
H39D C39' H39E 109.5 . . ?
C38' C39' H39F 109.5 . . ?
H39D C39' H39F 109.5 . . ?
H39E C39' H39F 109.5 . . ?
C16 C17 C18 121.54(9) . . ?
C16 C17 H17 119.2 . . ?
C18 C17 H17 119.2 . . ?
C17 C16 C15 118.73(9) . . ?
C17 C16 H16 120.6 . . ?
C15 C16 H16 120.6 . . ?
C41 C40 H40A 109.5 . . ?
C41 C40 H40B 109.5 . . ?
H40A C40 H40B 109.5 . . ?
C41 C40 H40C 109.5 . . ?
H40A C40 H40C 109.5 . . ?
H40B C40 H40C 109.5 . . ?
C46 C41 C42 118.5 . . ?
C46 C41 C40 120.3 . . ?
C42 C41 C40 121.3 . . ?
C43 C42 C41 119.3 . . ?
C43 C42 H42 120.3 . . ?
C41 C42 H42 120.3 . . ?
C42 C43 C44 121.0 . . ?
C42 C43 H43 119.5 . . ?
C44 C43 H43 119.5 . . ?
C45 C44 C43 119.7 . . ?
C45 C44 H44 120.2 . . ?
C43 C44 H44 120.2 . . ?
C44 C45 C46 120.9 . . ?
C44 C45 H45 119.6 . . ?
C46 C45 H45 119.6 . . ?
C45 C46 C41 120.6 . . ?
C45 C46 H46 119.7 . . ?
C41 C46 H46 119.7 . . ?

loop_
_geom_bond_atom_site_label_1
_geom_bond_atom_site_label_2
_geom_bond_distance
_geom_bond_site_symmetry_2
_geom_bond_publ_flag
Ga1 N3 1.9549(9) . ?
Ga1 N2 1.9549(9) . ?
Ga1 N1 1.9624(10) . ?
Ga1 N4 2.1948(9) . ?
Ga1 Cu1 2.4541(6) . ?
N1 C6 1.3758(12) . ?
N1 C7 1.4473(12) . ?
P1 C12 1.8588(13) . ?
P1 C9 1.8648(13) . ?
P1 C7 1.8656(11) . ?
P1 Cu1 2.2689(7) . ?
Cu1 P4 2.2693(7) . ?
Cu1 P2 2.2712(7) . ?
C1 C2 1.3828(13) . ?
C1 C6 1.4197(13) . ?
C1 N4 1.4535(12) . ?
C3 C4 1.3854(15) . ?
C3 C2 1.4017(15) . ?
C3 H3 0.9500 . ?
N3 C32 1.3736(12) . ?
N3 C33 1.4495(12) . ?
C2 H2 0.9500 . ?
P2 C25 1.8574(11) . ?
P2 C22 1.8672(11) . ?
P2 C20 1.8690(10) . ?
N2 C19 1.3758(12) . ?
N2 C20 1.4485(12) . ?
P4 C35 1.8628(12) . ?
P4 C38 1.8637(16) . ?
P4 C33 1.8673(11) . ?
P4 C38' 1.886(5) . ?
N4 C27 1.4536(12) . ?
N4 C14 1.4551(12) . ?
C4 C5 1.4010(14) . ?
C4 H4 0.9500 . ?
C5 C6 1.4099(13) . ?
C5 H5 0.9500 . ?
C7 H7A 0.9900 . ?
C7 H7AB 0.9900 . ?
C8 C9 1.5351(18) . ?
C8 H8A 0.9800 . ?
C8 H8B 0.9800 . ?
C8 H8C 0.9800 . ?
C9 C10 1.5398(19) . ?
C9 H9 1.0000 . ?
C14 C15 1.3818(13) . ?
C14 C19 1.4209(13) . ?
C11 C12 1.5241(19) . ?
C11 H11A 0.9800 . ?
C11 H11B 0.9800 . ?
C11 H11C 0.9800 . ?
C12 C13 1.5342(17) . ?
C12 H12 1.0000 . ?
C10 H10A 0.9800 . ?
C10 H10B 0.9800 . ?
C10 H10C 0.9800 . ?
C13 H13A 0.9800 . ?
C13 H13B 0.9800 . ?
C13 H13C 0.9800 . ?
C15 C16 1.4014(14) . ?
C15 H15 0.9500 . ?
C18 C17 1.3981(14) . ?
C18 C19 1.4103(13) . ?
C18 H18 0.9500 . ?
C20 H20A 0.9900 . ?
C20 H20B 0.9900 . ?
C21 C22 1.5343(15) . ?
C21 H21A 0.9800 . ?
C21 H21B 0.9800 . ?
C21 H21C 0.9800 . ?
C22 C23 1.5350(16) . ?
C22 H22 1.0000 . ?
C23 H23A 0.9800 . ?
C23 H23B 0.9800 . ?
C23 H23C 0.9800 . ?
C24 C25 1.5305(15) . ?
C24 H24A 0.9800 . ?
C24 H24B 0.9800 . ?
C24 H24C 0.9800 . ?
C25 C26 1.5319(15) . ?
C25 H25 1.0000 . ?
C26 H26A 0.9800 . ?
C26 H26B 0.9800 . ?
C26 H26C 0.9800 . ?
C27 C28 1.3823(13) . ?
C27 C32 1.4211(13) . ?
C28 C29 1.4001(14) . ?
C28 H28 0.9500 . ?
C29 C30 1.3855(16) . ?
C29 H29 0.9500 . ?
C30 C31 1.3977(15) . ?
C30 H30 0.9500 . ?
C31 C32 1.4119(13) . ?
C31 H31 0.9500 . ?
C33 H33A 0.9900 . ?
C33 H33B 0.9900 . ?
C34 C35 1.5322(18) . ?
C34 H34A 0.9800 . ?
C34 H34B 0.9800 . ?
C34 H34C 0.9800 . ?
C35 C36 1.5335(17) . ?
C35 H35 1.0000 . ?
C36 H36A 0.9800 . ?
C36 H36B 0.9800 . ?
C36 H36C 0.9800 . ?
C37 C38 1.534(5) . ?
C37 H37A 0.9800 . ?
C37 H37B 0.9800 . ?
C37 H37C 0.9800 . ?
C38 C39 1.529(3) . ?
C38 H38 1.0000 . ?
C39 H39A 0.9800 . ?
C39 H39B 0.9800 . ?
C39 H39C 0.9800 . ?
C37' C38' 1.542(13) . ?
C37' H37D 0.9800 . ?
C37' H37E 0.9800 . ?
C37' H37F 0.9800 . ?
C38' C39' 1.522(7) . ?
C38' H38' 1.0000 . ?
C39' H39D 0.9800 . ?
C39' H39E 0.9800 . ?
C39' H39F 0.9800 . ?
C17 C16 1.3897(15) . ?
C17 H17 0.9500 . ?
C16 H16 0.9500 . ?
C40 C41 1.5098 . ?
C40 H40A 0.9800 . ?
C40 H40B 0.9800 . ?
C40 H40C 0.9800 . ?
C41 C46 1.3875 . ?
C41 C42 1.4249 . ?
C42 C43 1.3778 . ?
C42 H42 0.9500 . ?
C43 C44 1.3915 . ?
C43 H43 0.9500 . ?
C44 C45 1.3603 . ?
C44 H44 0.9500 . ?
C45 C46 1.3867 . ?
C45 H45 0.9500 . ?
C46 H46 0.9500 . ?
